data_4103999
loop_
_publ_author_name
'Shiro Matsukawa'
'Hideaki Yamamichi'
'Yohsuke Yamamoto'
'Kaori Ando'

_publ_contact_author 'Prof. Yohsuke Yamamoto'
_publ_contact_author_email yyama@hiroshima-u.ac.jp
_publ_section_title
;
 Pentacoordinate Organoantimony Compounds That Isomerize by Turnstile
 Rotation
;
_journal_name_full 'Journal of the American Chemical Society'
_journal_page_first 3418
_journal_page_last 3419
_journal_paper_doi 10.1021/ja808113q
_journal_volume 131
_journal_year 2009
_chemical_formula_sum 'C28 H21 Cl F3 O Sb'
_chemical_formula_weight 587.65
_chemical_melting_point 209
_chemical_name_systematic
; 
 ? 
;
_space_group_IT_number 2
_symmetry_cell_setting triclinic
_symmetry_space_group_name_Hall '-P 1'
_symmetry_space_group_name_H-M 'P -1'
_atom_sites_solution_hydrogens geom
_atom_sites_solution_primary direct
_atom_sites_solution_secondary difmap
_audit_creation_method SHELXL-97
_cell_angle_alpha 96.2050(10)
_cell_angle_beta 100.7330(10)
_cell_angle_gamma 93.3190(10)
_cell_formula_units_Z 2
_cell_length_a 8.4180(2)
_cell_length_b 10.0790(2)
_cell_length_c 14.7480(4)
_cell_measurement_temperature 173
_cell_measurement_theta_max 28.0
_cell_measurement_theta_min 2.8
_cell_volume 1218.30(5)
_computing_cell_refinement 'HKL(Otwinowski, 1997)'
_computing_data_collection 'HKL(Otwinowski, 1997)'
_computing_data_reduction 'HKL(Otwinowski, 1997)'
_computing_structure_refinement 'SHELXL-97 (Sheldrick, 1997)'
_computing_structure_solution 'SHELXS-97 (Sheldrick, 1990)'
_diffrn_ambient_temperature 173
_diffrn_detector_area_resol_mean 10.00
_diffrn_measured_fraction_theta_full 0.920
_diffrn_measured_fraction_theta_max 0.920
_diffrn_measurement_device_type 'MacScience DIP2030 Imaging Plate'
_diffrn_measurement_method \w
_diffrn_radiation_monochromator graphite
_diffrn_radiation_source 'fine-focus sealed tube'
_diffrn_radiation_type MoK\a
_diffrn_radiation_wavelength 0.71069
_diffrn_reflns_av_R_equivalents 0.0000
_diffrn_reflns_av_sigmaI/netI 0.0315
_diffrn_reflns_limit_h_max 11
_diffrn_reflns_limit_h_min 0
_diffrn_reflns_limit_k_max 13
_diffrn_reflns_limit_k_min -12
_diffrn_reflns_limit_l_max 19
_diffrn_reflns_limit_l_min -19
_diffrn_reflns_number 5441
_diffrn_reflns_theta_full 28.03
_diffrn_reflns_theta_max 28.03
_diffrn_reflns_theta_min 2.83
_exptl_absorpt_coefficient_mu 1.284
_exptl_absorpt_correction_type none
_exptl_crystal_colour colorless
_exptl_crystal_density_diffrn 1.602
_exptl_crystal_density_method 'not measured'
_exptl_crystal_description cubic
_exptl_crystal_F_000 584
_exptl_crystal_size_max 0.35
_exptl_crystal_size_mid 0.25
_exptl_crystal_size_min 0.20
_refine_diff_density_max 0.533
_refine_diff_density_min -1.868
_refine_diff_density_rms 0.209
_refine_ls_extinction_method none
_refine_ls_goodness_of_fit_ref 1.096
_refine_ls_hydrogen_treatment constr
_refine_ls_matrix_type full
_refine_ls_number_parameters 309
_refine_ls_number_reflns 5441
_refine_ls_number_restraints 0
_refine_ls_restrained_S_all 1.096
_refine_ls_R_factor_all 0.0397
_refine_ls_R_factor_gt 0.0384
_refine_ls_shift/su_max 0.001
_refine_ls_shift/su_mean 0.000
_refine_ls_structure_factor_coef Fsqd
_refine_ls_weighting_details 'calc w=1/[\s^2^(Fo^2^)+(0.0716P)^2^+1.1820P] where P=(Fo^2^+2Fc^2^)/3'
_refine_ls_weighting_scheme calc
_refine_ls_wR_factor_gt 0.1029
_refine_ls_wR_factor_ref 0.1038
_reflns_number_gt 5234
_reflns_number_total 5441
_reflns_threshold_expression >2sigma(I)
_cod_data_source_file ja808113q_si_003.cif
_cod_data_source_block compound3A
_cod_database_code 4103999

loop_
_symmetry_equiv_pos_as_xyz
'x, y, z'
'-x, -y, -z'

loop_
_atom_site_label
_atom_site_type_symbol
_atom_site_fract_x
_atom_site_fract_y
_atom_site_fract_z
_atom_site_U_iso_or_equiv
_atom_site_adp_type
_atom_site_occupancy
_atom_site_symmetry_multiplicity
_atom_site_calc_flag
_atom_site_refinement_flags
Sb1 Sb 0.077770(19) 0.328848(15) 0.237197(10) 0.02223(6) Uani 1 1 d .
O1 O -0.1365(2) 0.2321(2) 0.26749(15) 0.0276(4) Uani 1 1 d .
Cl1 Cl 0.72732(10) 0.58142(10) 0.09393(6) 0.0466(2) Uani 1 1 d .
C1 C 0.1595(3) 0.1489(3) 0.28487(18) 0.0265(5) Uani 1 1 d .
C2 C 0.3141(4) 0.1217(3) 0.3263(2) 0.0326(6) Uani 1 1 d .
H1 H 0.4014 0.1892 0.3380 0.039 Uiso 1 1 calc R
C3 C 0.3390(4) -0.0060(4) 0.3506(2) 0.0394(7) Uani 1 1 d .
H2 H 0.4433 -0.0258 0.3807 0.047 Uiso 1 1 calc R
C4 C 0.2112(5) -0.1044(4) 0.3306(2) 0.0410(7) Uani 1 1 d .
H3 H 0.2293 -0.1919 0.3465 0.049 Uiso 1 1 calc R
C5 C 0.0557(4) -0.0773(3) 0.2873(2) 0.0348(6) Uani 1 1 d .
H4 H -0.0307 -0.1457 0.2739 0.042 Uiso 1 1 calc R
C6 C 0.0293(3) 0.0505(3) 0.26443(19) 0.0276(5) Uani 1 1 d .
C7 C -0.0489(3) 0.2388(3) 0.10513(18) 0.0275(5) Uani 1 1 d .
C8 C -0.0355(4) 0.2737(3) 0.0184(2) 0.0349(6) Uani 1 1 d .
H5 H 0.0272 0.3526 0.0125 0.042 Uiso 1 1 calc R
C9 C -0.1166(5) 0.1897(4) -0.0599(2) 0.0471(9) Uani 1 1 d .
H6 H -0.1122 0.2126 -0.1202 0.056 Uiso 1 1 calc R
C10 C -0.2030(5) 0.0738(4) -0.0500(3) 0.0503(9) Uani 1 1 d .
H7 H -0.2572 0.0174 -0.1040 0.060 Uiso 1 1 calc R
C11 C -0.2126(4) 0.0374(4) 0.0373(3) 0.0428(8) Uani 1 1 d .
H8 H -0.2701 -0.0443 0.0428 0.051 Uiso 1 1 calc R
C12 C -0.1366(3) 0.1224(3) 0.1166(2) 0.0296(6) Uani 1 1 d .
C13 C -0.1331(3) 0.1044(3) 0.2207(2) 0.0286(6) Uani 1 1 d .
C14 C -0.2790(4) 0.0195(3) 0.2356(3) 0.0413(8) Uani 1 1 d .
F1 F -0.2781(3) 0.0116(2) 0.32455(18) 0.0515(6) Uani 1 1 d .
F2 F -0.2887(3) -0.1074(2) 0.1928(2) 0.0550(6) Uani 1 1 d .
F3 F -0.4181(2) 0.0702(2) 0.1995(2) 0.0548(6) Uani 1 1 d .
C15 C 0.2909(3) 0.4144(3) 0.19495(19) 0.0258(5) Uani 1 1 d .
C16 C 0.3974(4) 0.3297(3) 0.1615(2) 0.0342(6) Uani 1 1 d .
H9 H 0.3775 0.2357 0.1599 0.041 Uiso 1 1 calc R
C17 C 0.5325(4) 0.3799(3) 0.1303(2) 0.0365(7) Uani 1 1 d .
H10 H 0.6059 0.3215 0.1088 0.044 Uiso 1 1 calc R
C18 C 0.5572(4) 0.5170(3) 0.1315(2) 0.0329(6) Uani 1 1 d .
C19 C 0.4527(4) 0.6039(3) 0.1621(2) 0.0372(7) Uani 1 1 d .
H11 H 0.4711 0.6977 0.1615 0.045 Uiso 1 1 calc R
C20 C 0.3190(4) 0.5510(3) 0.1940(2) 0.0323(6) Uani 1 1 d .
H12 H 0.2460 0.6098 0.2155 0.039 Uiso 1 1 calc R
C21 C 0.0453(3) 0.4899(3) 0.33382(17) 0.0252(5) Uani 1 1 d .
C22 C -0.1064(4) 0.5343(3) 0.33932(19) 0.0289(6) Uani 1 1 d .
H13 H -0.1997 0.4969 0.2953 0.035 Uiso 1 1 calc R
C23 C -0.1208(4) 0.6348(3) 0.4104(2) 0.0318(6) Uani 1 1 d .
C24 C 0.0175(4) 0.6843(3) 0.4760(2) 0.0335(6) Uani 1 1 d .
H14 H 0.0074 0.7505 0.5251 0.040 Uiso 1 1 calc R
C25 C 0.1690(4) 0.6398(3) 0.4717(2) 0.0318(6) Uani 1 1 d .
C26 C 0.1826(4) 0.5422(3) 0.39841(19) 0.0280(5) Uani 1 1 d .
H15 H 0.2857 0.5121 0.3930 0.034 Uiso 1 1 calc R
C27 C -0.2834(5) 0.6853(4) 0.4171(3) 0.0479(9) Uani 1 1 d .
H16 H -0.3000 0.6873 0.4812 0.072 Uiso 1 1 calc R
H17 H -0.3690 0.6256 0.3756 0.072 Uiso 1 1 calc R
H18 H -0.2873 0.7758 0.3987 0.072 Uiso 1 1 calc R
C28 C 0.3175(4) 0.6959(4) 0.5425(2) 0.0460(9) Uani 1 1 d .
H19 H 0.3583 0.7812 0.5259 0.069 Uiso 1 1 calc R
H20 H 0.4016 0.6324 0.5436 0.069 Uiso 1 1 calc R
H21 H 0.2891 0.7104 0.6041 0.069 Uiso 1 1 calc R

loop_
_atom_site_aniso_label
_atom_site_aniso_U_11
_atom_site_aniso_U_22
_atom_site_aniso_U_33
_atom_site_aniso_U_23
_atom_site_aniso_U_13
_atom_site_aniso_U_12
Sb1 0.02448(10) 0.02000(11) 0.02163(9) -0.00081(6) 0.00664(6) -0.00400(7)
O1 0.0256(9) 0.0214(10) 0.0367(10) -0.0033(8) 0.0145(8) -0.0045(7)
Cl1 0.0379(4) 0.0576(5) 0.0466(4) 0.0093(4) 0.0178(3) -0.0148(4)
C1 0.0310(12) 0.0251(13) 0.0243(11) 0.0037(9) 0.0088(9) -0.0018(11)
C2 0.0331(13) 0.0354(16) 0.0293(13) 0.0058(11) 0.0064(11) -0.0006(12)
C3 0.0411(16) 0.0451(19) 0.0367(15) 0.0171(13) 0.0104(12) 0.0115(14)
C4 0.0525(18) 0.0359(17) 0.0428(17) 0.0166(13) 0.0211(14) 0.0103(15)
C5 0.0421(15) 0.0254(14) 0.0413(15) 0.0051(11) 0.0202(13) -0.0007(12)
C6 0.0314(13) 0.0227(13) 0.0308(13) 0.0001(10) 0.0142(10) -0.0023(11)
C7 0.0249(11) 0.0323(14) 0.0224(11) -0.0048(10) 0.0020(9) 0.0015(10)
C8 0.0402(15) 0.0376(16) 0.0265(13) -0.0001(11) 0.0062(11) 0.0090(13)
C9 0.056(2) 0.057(2) 0.0245(14) -0.0034(13) -0.0011(13) 0.0202(18)
C10 0.0480(19) 0.055(2) 0.0368(17) -0.0174(15) -0.0088(14) 0.0105(17)
C11 0.0332(14) 0.0377(18) 0.0481(18) -0.0161(14) -0.0027(13) -0.0006(13)
C12 0.0232(11) 0.0274(14) 0.0345(14) -0.0085(11) 0.0035(10) 0.0004(10)
C13 0.0267(12) 0.0216(13) 0.0382(14) -0.0033(10) 0.0137(11) -0.0047(10)
C14 0.0312(14) 0.0273(15) 0.067(2) -0.0015(14) 0.0202(14) -0.0053(12)
F1 0.0503(11) 0.0409(12) 0.0730(15) 0.0094(10) 0.0384(11) -0.0067(10)
F2 0.0441(11) 0.0273(10) 0.0912(18) -0.0118(10) 0.0234(11) -0.0153(9)
F3 0.0257(9) 0.0439(12) 0.0940(18) -0.0005(11) 0.0166(10) -0.0048(9)
C15 0.0235(11) 0.0267(14) 0.0274(12) 0.0038(10) 0.0074(9) -0.0048(10)
C16 0.0340(14) 0.0271(14) 0.0454(16) 0.0061(12) 0.0175(12) 0.0001(12)
C17 0.0306(13) 0.0387(17) 0.0452(17) 0.0110(13) 0.0165(12) 0.0035(12)
C18 0.0290(13) 0.0405(16) 0.0290(13) 0.0059(11) 0.0080(10) -0.0096(12)
C19 0.0436(16) 0.0290(15) 0.0397(16) 0.0038(12) 0.0146(13) -0.0122(13)
C20 0.0369(14) 0.0259(14) 0.0366(14) 0.0023(11) 0.0161(12) -0.0033(12)
C21 0.0357(13) 0.0199(12) 0.0200(11) -0.0021(9) 0.0095(9) -0.0018(10)
C22 0.0336(13) 0.0286(14) 0.0245(12) 0.0018(10) 0.0067(10) 0.0014(11)
C23 0.0417(15) 0.0280(14) 0.0285(13) 0.0037(10) 0.0128(11) 0.0068(12)
C24 0.0506(17) 0.0246(14) 0.0265(13) -0.0024(10) 0.0158(12) -0.0053(13)
C25 0.0409(15) 0.0286(14) 0.0246(12) -0.0032(10) 0.0111(11) -0.0119(12)
C26 0.0328(13) 0.0259(13) 0.0249(12) -0.0013(9) 0.0095(10) -0.0064(11)
C27 0.0499(19) 0.050(2) 0.0468(19) 0.0019(15) 0.0147(15) 0.0217(17)
C28 0.0459(17) 0.055(2) 0.0306(15) -0.0126(14) 0.0092(13) -0.0212(16)

loop_
_atom_type_symbol
_atom_type_description
_atom_type_scat_dispersion_real
_atom_type_scat_dispersion_imag
_atom_type_scat_source
C C 0.0033 0.0016 'International Tables Vol C Tables 4.2.6.8 and 6.1.1.4'
H H 0.0000 0.0000 'International Tables Vol C Tables 4.2.6.8 and 6.1.1.4'
Cl Cl 0.1484 0.1585 'International Tables Vol C Tables 4.2.6.8 and 6.1.1.4'
Sb Sb -0.5866 1.5461 'International Tables Vol C Tables 4.2.6.8 and 6.1.1.4'
F F 0.0171 0.0103 'International Tables Vol C Tables 4.2.6.8 and 6.1.1.4'
O O 0.0106 0.0060 'International Tables Vol C Tables 4.2.6.8 and 6.1.1.4'

loop_
_geom_angle_atom_site_label_1
_geom_angle_atom_site_label_2
_geom_angle_atom_site_label_3
_geom_angle
C21 Sb1 C7 135.95(11)
C21 Sb1 C1 119.72(10)
C7 Sb1 C1 95.82(11)
C21 Sb1 O1 86.52(9)
C7 Sb1 O1 76.54(10)
C1 Sb1 O1 76.88(10)
C21 Sb1 C15 98.38(11)
C7 Sb1 C15 98.60(11)
C1 Sb1 C15 101.98(11)
O1 Sb1 C15 174.79(8)
C13 O1 Sb1 99.96(15)
C2 C1 C6 122.0(3)
C2 C1 Sb1 129.3(2)
C6 C1 Sb1 108.7(2)
C1 C2 C3 118.8(3)
C1 C2 H1 120.6
C3 C2 H1 120.6
C4 C3 C2 119.8(3)
C4 C3 H2 120.1
C2 C3 H2 120.1
C3 C4 C5 121.2(3)
C3 C4 H3 119.4
C5 C4 H3 119.4
C6 C5 C4 119.3(3)
C6 C5 H4 120.3
C4 C5 H4 120.3
C5 C6 C1 118.9(3)
C5 C6 C13 128.1(3)
C1 C6 C13 113.0(2)
C8 C7 C12 122.6(3)
C8 C7 Sb1 128.2(2)
C12 C7 Sb1 108.7(2)
C7 C8 C9 118.1(3)
C7 C8 H5 120.9
C9 C8 H5 120.9
C10 C9 C8 120.2(3)
C10 C9 H6 119.9
C8 C9 H6 119.9
C9 C10 C11 121.5(3)
C9 C10 H7 119.3
C11 C10 H7 119.3
C10 C11 C12 119.2(3)
C10 C11 H8 120.4
C12 C11 H8 120.4
C7 C12 C11 118.4(3)
C7 C12 C13 113.1(2)
C11 C12 C13 128.5(3)
O1 C13 C14 107.3(2)
O1 C13 C6 106.5(2)
C14 C13 C6 111.9(3)
O1 C13 C12 106.7(2)
C14 C13 C12 113.4(3)
C6 C13 C12 110.6(2)
F1 C14 F3 107.8(3)
F1 C14 F2 107.2(3)
F3 C14 F2 105.6(3)
F1 C14 C13 112.4(3)
F3 C14 C13 110.9(3)
F2 C14 C13 112.6(3)
C20 C15 C16 118.5(3)
C20 C15 Sb1 121.9(2)
C16 C15 Sb1 119.4(2)
C15 C16 C17 121.4(3)
C15 C16 H9 119.3
C17 C16 H9 119.3
C18 C17 C16 118.3(3)
C18 C17 H10 120.9
C16 C17 H10 120.9
C19 C18 C17 122.1(3)
C19 C18 Cl1 119.2(2)
C17 C18 Cl1 118.8(2)
C18 C19 C20 118.5(3)
C18 C19 H11 120.8
C20 C19 H11 120.8
C15 C20 C19 121.2(3)
C15 C20 H12 119.4
C19 C20 H12 119.4
C26 C21 C22 121.0(2)
C26 C21 Sb1 116.2(2)
C22 C21 Sb1 122.6(2)
C21 C22 C23 119.5(3)
C21 C22 H13 120.2
C23 C22 H13 120.2
C24 C23 C22 118.9(3)
C24 C23 C27 120.7(3)
C22 C23 C27 120.4(3)
C25 C24 C23 122.1(3)
C25 C24 H14 119.0
C23 C24 H14 119.0
C24 C25 C26 118.5(3)
C24 C25 C28 121.3(3)
C26 C25 C28 120.2(3)
C21 C26 C25 120.1(3)
C21 C26 H15 120.0
C25 C26 H15 120.0
C23 C27 H16 109.5
C23 C27 H17 109.5
H16 C27 H17 109.5
C23 C27 H18 109.5
H16 C27 H18 109.5
H17 C27 H18 109.5
C25 C28 H19 109.5
C25 C28 H20 109.5
H19 C28 H20 109.5
C25 C28 H21 109.5
H19 C28 H21 109.5
H20 C28 H21 109.5

loop_
_geom_bond_atom_site_label_1
_geom_bond_atom_site_label_2
_geom_bond_distance
Sb1 C21 2.106(3)
Sb1 C7 2.118(3)
Sb1 C1 2.121(3)
Sb1 O1 2.1435(19)
Sb1 C15 2.169(3)
O1 C13 1.397(3)
Cl1 C18 1.745(3)
C1 C2 1.386(4)
C1 C6 1.401(4)
C2 C3 1.390(5)
C2 H1 0.9500
C3 C4 1.388(5)
C3 H2 0.9500
C4 C5 1.401(5)
C4 H3 0.9500
C5 C6 1.386(4)
C5 H4 0.9500
C6 C13 1.553(4)
C7 C8 1.385(4)
C7 C12 1.392(4)
C8 C9 1.395(4)
C8 H5 0.9500
C9 C10 1.375(6)
C9 H6 0.9500
C10 C11 1.391(6)
C10 H7 0.9500
C11 C12 1.398(4)
C11 H8 0.9500
C12 C13 1.561(4)
C13 C14 1.519(4)
C14 F1 1.321(5)
C14 F3 1.345(4)
C14 F2 1.355(4)
C15 C20 1.385(4)
C15 C16 1.392(4)
C16 C17 1.393(4)
C16 H9 0.9500
C17 C18 1.383(5)
C17 H10 0.9500
C18 C19 1.377(5)
C19 C20 1.399(4)
C19 H11 0.9500
C20 H12 0.9500
C21 C26 1.390(4)
C21 C22 1.391(4)
C22 C23 1.405(4)
C22 H13 0.9500
C23 C24 1.395(4)
C23 C27 1.505(5)
C24 C25 1.387(5)
C24 H14 0.9500
C25 C26 1.406(4)
C25 C28 1.509(4)
C26 H15 0.9500
C27 H16 0.9800
C27 H17 0.9800
C27 H18 0.9800
C28 H19 0.9800
C28 H20 0.9800
C28 H21 0.9800

loop_
_geom_torsion_atom_site_label_1
_geom_torsion_atom_site_label_2
_geom_torsion_atom_site_label_3
_geom_torsion_atom_site_label_4
_geom_torsion
C21 Sb1 O1 C13 -170.88(18)
C7 Sb1 O1 C13 50.10(18)
C1 Sb1 O1 C13 -49.27(18)
C15 Sb1 O1 C13 28.7(10)
C21 Sb1 C1 C2 -75.8(3)
C7 Sb1 C1 C2 131.3(3)
O1 Sb1 C1 C2 -154.0(3)
C15 Sb1 C1 C2 31.2(3)
C21 Sb1 C1 C6 106.8(2)
C7 Sb1 C1 C6 -46.1(2)
O1 Sb1 C1 C6 28.60(18)
C15 Sb1 C1 C6 -146.20(19)
C6 C1 C2 C3 -1.8(4)
Sb1 C1 C2 C3 -179.0(2)
C1 C2 C3 C4 1.9(5)
C2 C3 C4 C5 -0.9(5)
C3 C4 C5 C6 -0.2(5)
C4 C5 C6 C1 0.3(4)
C4 C5 C6 C13 -177.0(3)
C2 C1 C6 C5 0.7(4)
Sb1 C1 C6 C5 178.4(2)
C2 C1 C6 C13 178.4(3)
Sb1 C1 C6 C13 -4.0(3)
C21 Sb1 C7 C8 87.0(3)
C1 Sb1 C7 C8 -127.7(3)
O1 Sb1 C7 C8 157.3(3)
C15 Sb1 C7 C8 -24.6(3)
C21 Sb1 C7 C12 -101.3(2)
C1 Sb1 C7 C12 44.0(2)
O1 Sb1 C7 C12 -30.99(19)
C15 Sb1 C7 C12 147.1(2)
C12 C7 C8 C9 1.5(5)
Sb1 C7 C8 C9 172.2(2)
C7 C8 C9 C10 -1.9(5)
C8 C9 C10 C11 0.3(6)
C9 C10 C11 C12 1.8(6)
C8 C7 C12 C11 0.5(4)
Sb1 C7 C12 C11 -171.8(2)
C8 C7 C12 C13 179.6(3)
Sb1 C7 C12 C13 7.4(3)
C10 C11 C12 C7 -2.2(5)
C10 C11 C12 C13 178.9(3)
Sb1 O1 C13 C14 179.5(2)
Sb1 O1 C13 C6 59.5(2)
Sb1 O1 C13 C12 -58.6(2)
C5 C6 C13 O1 138.1(3)
C1 C6 C13 O1 -39.4(3)
C5 C6 C13 C14 21.0(4)
C1 C6 C13 C14 -156.4(3)
C5 C6 C13 C12 -106.4(3)
C1 C6 C13 C12 76.2(3)
C7 C12 C13 O1 36.4(3)
C11 C12 C13 O1 -144.5(3)
C7 C12 C13 C14 154.4(3)
C11 C12 C13 C14 -26.6(4)
C7 C12 C13 C6 -79.0(3)
C11 C12 C13 C6 100.0(3)
O1 C13 C14 F1 -59.0(3)
C6 C13 C14 F1 57.6(3)
C12 C13 C14 F1 -176.5(3)
O1 C13 C14 F3 61.7(4)
C6 C13 C14 F3 178.3(3)
C12 C13 C14 F3 -55.8(4)
O1 C13 C14 F2 179.8(3)
C6 C13 C14 F2 -63.6(4)
C12 C13 C14 F2 62.2(4)
C21 Sb1 C15 C20 -30.9(3)
C7 Sb1 C15 C20 108.3(2)
C1 Sb1 C15 C20 -153.8(2)
O1 Sb1 C15 C20 129.4(9)
C21 Sb1 C15 C16 153.7(2)
C7 Sb1 C15 C16 -67.1(2)
C1 Sb1 C15 C16 30.8(3)
O1 Sb1 C15 C16 -46.0(11)
C20 C15 C16 C17 2.0(5)
Sb1 C15 C16 C17 177.6(3)
C15 C16 C17 C18 -1.3(5)
C16 C17 C18 C19 -0.1(5)
C16 C17 C18 Cl1 179.2(3)
C17 C18 C19 C20 0.9(5)
Cl1 C18 C19 C20 -178.5(2)
C16 C15 C20 C19 -1.3(5)
Sb1 C15 C20 C19 -176.7(2)
C18 C19 C20 C15 -0.1(5)
C7 Sb1 C21 C26 -160.0(2)
C1 Sb1 C21 C26 60.7(2)
O1 Sb1 C21 C26 133.4(2)
C15 Sb1 C21 C26 -48.3(2)
C7 Sb1 C21 C22 25.8(3)
C1 Sb1 C21 C22 -113.5(2)
O1 Sb1 C21 C22 -40.7(2)
C15 Sb1 C21 C22 137.5(2)
C26 C21 C22 C23 0.9(4)
Sb1 C21 C22 C23 174.7(2)
C21 C22 C23 C24 -2.3(4)
C21 C22 C23 C27 179.4(3)
C22 C23 C24 C25 1.7(5)
C27 C23 C24 C25 -180.0(3)
C23 C24 C25 C26 0.3(4)
C23 C24 C25 C28 179.2(3)
C22 C21 C26 C25 1.2(4)
Sb1 C21 C26 C25 -173.0(2)
C24 C25 C26 C21 -1.8(4)
C28 C25 C26 C21 179.3(3)
